data_4107921
loop_
_publ_author_name
'Holger Braunschweig'
'Thomas Kupfer'
'Krzysztof Radacki'
'Achim Schneider'
'Fabian Seeler'
'Katharina Uttinger'
'Hongmei Wu'

_publ_contact_author_address
; Institut fuer Anorganische Chemie
Universitaet Wuerzburg
Am Hubland
97074 Wuerzburg, Germany
;
_publ_contact_author_email H.Braunschweig@mail.uni-wuerzburg.de
_publ_contact_author_fax +49-931-8884623
_publ_contact_author_name 'Prof. Dr. Holger Braunschweig'
_publ_contact_author_phone +49-931-8885260
_publ_section_title
;
 Synthesis and Reactivity Studies of Iminoboryl Complexes
;
_journal_name_full 'Journal of the American Chemical Society'
_journal_page_first 7974
_journal_page_last 7983
_journal_paper_doi 10.1021/ja8016889
_journal_volume 130
_journal_year 2008
_chemical_formula_moiety 'C12 H36 B Br2 N P3 Rh Si'
_chemical_formula_sum 'C12 H36 B Br2 N P3 Rh Si'
_chemical_formula_weight 588.96
_chemical_name_common
;
?
;
_chemical_name_systematic
; 
?
;
_space_group_IT_number 14
_symmetry_cell_setting monoclinic
_symmetry_space_group_name_Hall '-P 2yn'
_symmetry_space_group_name_H-M 'P 1 21/n 1'
_atom_sites_solution_hydrogens geom
_atom_sites_solution_primary direct
_atom_sites_solution_secondary difmap
_audit_creation_method SHELXL-97
_cell_angle_alpha 90.00
_cell_angle_beta 94.388(2)
_cell_angle_gamma 90.00
_cell_formula_units_Z 4
_cell_length_a 9.0559(7)
_cell_length_b 13.5250(10)
_cell_length_c 19.8772(15)
_cell_measurement_reflns_used 6408
_cell_measurement_temperature 193(2)
_cell_measurement_theta_max 26.01
_cell_measurement_theta_min 2.41
_cell_volume 2427.4(3)
_computing_cell_refinement 'Saint+ ver. 7.12A (Bruker AXS)'
_computing_data_collection 'APEX2 ver. 1.0-27 (Bruker AXS)'
_computing_data_reduction 'Saint+ ver. 7.12A (Bruker AXS)'
_computing_molecular_graphics 'XP ver. 5.1 (Bruker AXS, 1998)'
_computing_publication_material 'SHELXL-97 (Sheldrick, 1997)'
_computing_structure_refinement 'SHELXL-97 (Sheldrick, 1997)'
_computing_structure_solution 'SHELXS-97 (Sheldrick, 1990)'
_diffrn_ambient_temperature 193(2)
_diffrn_measured_fraction_theta_full 0.995
_diffrn_measured_fraction_theta_max 0.995
_diffrn_measurement_device_type 'CCD area detector'
_diffrn_measurement_method 'phi and omega scans'
_diffrn_radiation_monochromator graphite
_diffrn_radiation_source 'fine-focus sealed tube'
_diffrn_radiation_type MoK\a
_diffrn_radiation_wavelength 0.71073
_diffrn_reflns_av_R_equivalents 0.0484
_diffrn_reflns_av_sigmaI/netI 0.0311
_diffrn_reflns_limit_h_max 11
_diffrn_reflns_limit_h_min -11
_diffrn_reflns_limit_k_max 16
_diffrn_reflns_limit_k_min -16
_diffrn_reflns_limit_l_max 24
_diffrn_reflns_limit_l_min -24
_diffrn_reflns_number 30109
_diffrn_reflns_theta_full 26.08
_diffrn_reflns_theta_max 26.08
_diffrn_reflns_theta_min 1.82
_exptl_absorpt_coefficient_mu 4.238
_exptl_absorpt_correction_T_max 0.8161
_exptl_absorpt_correction_T_min 0.3629
_exptl_absorpt_correction_type multi-scan
_exptl_absorpt_process_details 'Sadabs 2004/1 (Brucker Nonius 2004)'
_exptl_crystal_colour yellow
_exptl_crystal_density_diffrn 1.612
_exptl_crystal_description plate
_exptl_crystal_F_000 1176
_exptl_crystal_size_max 0.30
_exptl_crystal_size_mid 0.20
_exptl_crystal_size_min 0.05
_refine_diff_density_max 0.993
_refine_diff_density_min -0.542
_refine_diff_density_rms 0.111
_refine_ls_extinction_method none
_refine_ls_goodness_of_fit_ref 1.187
_refine_ls_hydrogen_treatment constr
_refine_ls_matrix_type full
_refine_ls_number_parameters 190
_refine_ls_number_reflns 4788
_refine_ls_number_restraints 0
_refine_ls_restrained_S_all 1.187
_refine_ls_R_factor_all 0.0448
_refine_ls_R_factor_gt 0.0395
_refine_ls_shift/su_max 0.001
_refine_ls_shift/su_mean 0.000
_refine_ls_structure_factor_coef Fsqd
_refine_ls_weighting_details 'calc w=1/[\s^2^(Fo^2^)+(0.0317P)^2^+4.7787P] where P=(Fo^2^+2Fc^2^)/3'
_refine_ls_weighting_scheme calc
_refine_ls_wR_factor_gt 0.0869
_refine_ls_wR_factor_ref 0.0887
_reflns_number_gt 4331
_reflns_number_total 4788
_reflns_threshold_expression >2sigma(I)
_cod_data_source_file ja8016889-file003.cif
_cod_data_source_block fs046
_cod_database_code 4107921

loop_
_symmetry_equiv_pos_as_xyz
'x, y, z'
'-x+1/2, y+1/2, -z+1/2'
'-x, -y, -z'
'x-1/2, -y-1/2, z-1/2'

loop_
_atom_site_label
_atom_site_type_symbol
_atom_site_fract_x
_atom_site_fract_y
_atom_site_fract_z
_atom_site_U_iso_or_equiv
_atom_site_adp_type
_atom_site_occupancy
_atom_site_symmetry_multiplicity
_atom_site_calc_flag
_atom_site_refinement_flags
Rh1 Rh 0.01046(3) 0.17017(2) 0.175538(15) 0.02095(9) Uani 1 1 d .
Br1 Br -0.07144(5) 0.04866(3) 0.26854(2) 0.03417(12) Uani 1 1 d .
Br2 Br 0.20430(6) 0.05243(4) 0.12980(3) 0.04678(15) Uani 1 1 d .
P3 P -0.13595(11) 0.29960(8) 0.19619(5) 0.0251(2) Uani 1 1 d .
P2 P 0.19890(12) 0.22239(8) 0.25519(6) 0.0295(2) Uani 1 1 d .
P1 P -0.16876(13) 0.09489(9) 0.10048(6) 0.0315(3) Uani 1 1 d .
Si1 Si 0.23504(16) 0.36555(12) 0.00673(7) 0.0444(3) Uani 1 1 d .
B1 B 0.0814(6) 0.2558(4) 0.1056(3) 0.0379(12) Uani 1 1 d .
N1 N 0.1248(5) 0.3145(4) 0.0624(2) 0.0540(12) Uani 1 1 d .
C7 C -0.0439(5) 0.4173(3) 0.2133(3) 0.0393(11) Uani 1 1 d .
H7A H -0.1178 0.4679 0.2215 0.059 Uiso 1 1 calc R
H7B H 0.0099 0.4366 0.1744 0.059 Uiso 1 1 calc R
H7C H 0.0260 0.4110 0.2532 0.059 Uiso 1 1 calc R
C6 C 0.1443(6) 0.2640(4) 0.3367(2) 0.0479(13) Uani 1 1 d .
H6A H 0.2326 0.2837 0.3651 0.072 Uiso 1 1 calc R
H6B H 0.0938 0.2101 0.3586 0.072 Uiso 1 1 calc R
H6C H 0.0773 0.3207 0.3302 0.072 Uiso 1 1 calc R
C8 C -0.2655(6) 0.3408(4) 0.1278(2) 0.0417(12) Uani 1 1 d .
H8A H -0.3224 0.3971 0.1430 0.063 Uiso 1 1 calc R
H8B H -0.3333 0.2867 0.1142 0.063 Uiso 1 1 calc R
H8C H -0.2109 0.3608 0.0894 0.063 Uiso 1 1 calc R
C9 C -0.2508(5) 0.2839(4) 0.2660(2) 0.0373(11) Uani 1 1 d .
H9A H -0.3101 0.3437 0.2710 0.056 Uiso 1 1 calc R
H9B H -0.1878 0.2724 0.3075 0.056 Uiso 1 1 calc R
H9C H -0.3168 0.2272 0.2571 0.056 Uiso 1 1 calc R
C2 C -0.3548(5) 0.0840(4) 0.1288(3) 0.0483(13) Uani 1 1 d .
H2A H -0.4197 0.0517 0.0937 0.072 Uiso 1 1 calc R
H2B H -0.3934 0.1501 0.1378 0.072 Uiso 1 1 calc R
H2C H -0.3515 0.0445 0.1703 0.072 Uiso 1 1 calc R
C5 C 0.3235(5) 0.3167(4) 0.2294(3) 0.0497(13) Uani 1 1 d .
H5A H 0.3966 0.3319 0.2669 0.074 Uiso 1 1 calc R
H5B H 0.2672 0.3765 0.2165 0.074 Uiso 1 1 calc R
H5C H 0.3745 0.2929 0.1907 0.074 Uiso 1 1 calc R
C4 C 0.3248(6) 0.1236(4) 0.2828(3) 0.0518(14) Uani 1 1 d .
H4A H 0.4009 0.1494 0.3159 0.078 Uiso 1 1 calc R
H4B H 0.3721 0.0970 0.2440 0.078 Uiso 1 1 calc R
H4C H 0.2695 0.0709 0.3036 0.078 Uiso 1 1 calc R
C3 C -0.1309(7) -0.0334(4) 0.0835(3) 0.0533(14) Uani 1 1 d .
H3A H -0.2096 -0.0600 0.0520 0.080 Uiso 1 1 calc R
H3B H -0.1270 -0.0711 0.1257 0.080 Uiso 1 1 calc R
H3C H -0.0356 -0.0389 0.0635 0.080 Uiso 1 1 calc R
C1 C -0.1985(6) 0.1459(4) 0.0157(2) 0.0458(12) Uani 1 1 d .
H1B H -0.2756 0.1078 -0.0100 0.069 Uiso 1 1 calc R
H1C H -0.1062 0.1422 -0.0068 0.069 Uiso 1 1 calc R
H1D H -0.2298 0.2150 0.0185 0.069 Uiso 1 1 calc R
C10 C 0.3960(7) 0.2819(6) -0.0040(4) 0.0731(19) Uani 1 1 d .
H10A H 0.3598 0.2174 -0.0205 0.110 Uiso 1 1 calc R
H10B H 0.4531 0.2736 0.0396 0.110 Uiso 1 1 calc R
H10C H 0.4593 0.3110 -0.0365 0.110 Uiso 1 1 calc R
C11 C 0.2991(8) 0.4887(5) 0.0379(4) 0.077(2) Uani 1 1 d .
H11A H 0.2133 0.5314 0.0428 0.115 Uiso 1 1 calc R
H11B H 0.3625 0.5184 0.0055 0.115 Uiso 1 1 calc R
H11C H 0.3554 0.4813 0.0817 0.115 Uiso 1 1 calc R
C12 C 0.1289(8) 0.3792(7) -0.0761(3) 0.086(2) Uani 1 1 d .
H12A H 0.0440 0.4229 -0.0714 0.129 Uiso 1 1 calc R
H12B H 0.0936 0.3142 -0.0921 0.129 Uiso 1 1 calc R
H12C H 0.1929 0.4077 -0.1087 0.129 Uiso 1 1 calc R

loop_
_atom_site_aniso_label
_atom_site_aniso_U_11
_atom_site_aniso_U_22
_atom_site_aniso_U_33
_atom_site_aniso_U_23
_atom_site_aniso_U_13
_atom_site_aniso_U_12
Rh1 0.02026(15) 0.01949(16) 0.02357(16) 0.00045(12) 0.00477(11) 0.00096(12)
Br1 0.0370(2) 0.0279(2) 0.0382(3) 0.00914(18) 0.00689(19) -0.00475(18)
Br2 0.0409(3) 0.0456(3) 0.0551(3) -0.0117(2) 0.0125(2) 0.0157(2)
P3 0.0236(5) 0.0239(5) 0.0279(5) -0.0005(4) 0.0031(4) 0.0035(4)
P2 0.0250(5) 0.0270(6) 0.0358(6) 0.0006(5) -0.0015(4) -0.0001(4)
P1 0.0323(6) 0.0316(6) 0.0304(6) -0.0049(5) 0.0003(5) -0.0021(5)
Si1 0.0392(7) 0.0581(9) 0.0361(7) 0.0113(7) 0.0052(6) -0.0061(6)
B1 0.028(2) 0.041(3) 0.046(3) 0.002(3) 0.010(2) 0.000(2)
N1 0.051(3) 0.063(3) 0.049(3) 0.014(2) 0.010(2) -0.002(2)
C7 0.038(2) 0.024(2) 0.056(3) -0.001(2) 0.005(2) 0.0030(19)
C6 0.050(3) 0.058(3) 0.034(3) -0.010(2) -0.007(2) -0.001(3)
C8 0.044(3) 0.040(3) 0.040(3) -0.001(2) -0.006(2) 0.017(2)
C9 0.034(2) 0.038(3) 0.042(3) -0.002(2) 0.017(2) 0.006(2)
C2 0.033(2) 0.061(3) 0.050(3) -0.002(3) -0.002(2) -0.015(2)
C5 0.033(2) 0.045(3) 0.070(4) 0.006(3) 0.002(2) -0.012(2)
C4 0.040(3) 0.047(3) 0.065(4) 0.004(3) -0.022(3) 0.013(2)
C3 0.065(4) 0.037(3) 0.058(4) -0.013(3) -0.001(3) -0.007(3)
C1 0.058(3) 0.050(3) 0.028(2) -0.003(2) -0.004(2) 0.006(3)
C10 0.047(3) 0.095(5) 0.078(5) -0.008(4) 0.012(3) 0.004(3)
C11 0.083(5) 0.062(4) 0.088(5) 0.004(4) 0.024(4) -0.021(4)
C12 0.075(5) 0.127(7) 0.054(4) 0.031(4) -0.006(3) -0.017(5)

loop_
_atom_type_symbol
_atom_type_description
_atom_type_scat_dispersion_real
_atom_type_scat_dispersion_imag
_atom_type_scat_source
C C 0.0033 0.0016 'International Tables Vol C Tables 4.2.6.8 and 6.1.1.4'
H H 0.0000 0.0000 'International Tables Vol C Tables 4.2.6.8 and 6.1.1.4'
B B 0.0013 0.0007 'International Tables Vol C Tables 4.2.6.8 and 6.1.1.4'
N N 0.0061 0.0033 'International Tables Vol C Tables 4.2.6.8 and 6.1.1.4'
Si Si 0.0817 0.0704 'International Tables Vol C Tables 4.2.6.8 and 6.1.1.4'
P P 0.1023 0.0942 'International Tables Vol C Tables 4.2.6.8 and 6.1.1.4'
Br Br -0.2901 2.4595 'International Tables Vol C Tables 4.2.6.8 and 6.1.1.4'
Rh Rh -1.1178 0.9187 'International Tables Vol C Tables 4.2.6.8 and 6.1.1.4'

loop_
_geom_angle_atom_site_label_1
_geom_angle_atom_site_label_2
_geom_angle_atom_site_label_3
_geom_angle
B1 Rh1 P3 84.23(16)
B1 Rh1 P2 92.30(17)
P3 Rh1 P2 92.92(4)
B1 Rh1 P1 93.06(17)
P3 Rh1 P1 93.71(4)
P2 Rh1 P1 171.85(4)
B1 Rh1 Br2 81.12(16)
P3 Rh1 Br2 165.33(3)
P2 Rh1 Br2 86.81(3)
P1 Rh1 Br2 87.96(3)
B1 Rh1 Br1 176.67(16)
P3 Rh1 Br1 99.00(3)
P2 Rh1 Br1 86.75(3)
P1 Rh1 Br1 87.55(3)
Br2 Rh1 Br1 95.63(2)
C9 P3 C8 103.5(2)
C9 P3 C7 104.0(2)
C8 P3 C7 97.6(2)
C9 P3 Rh1 115.45(16)
C8 P3 Rh1 117.28(16)
C7 P3 Rh1 116.54(16)
C5 P2 C4 102.4(3)
C5 P2 C6 104.7(3)
C4 P2 C6 99.5(3)
C5 P2 Rh1 117.37(19)
C4 P2 Rh1 112.98(19)
C6 P2 Rh1 117.45(17)
C3 P1 C1 102.0(3)
C3 P1 C2 100.0(3)
C1 P1 C2 104.0(3)
C3 P1 Rh1 113.8(2)
C1 P1 Rh1 117.98(18)
C2 P1 Rh1 116.63(18)
N1 Si1 C12 109.3(3)
N1 Si1 C11 109.5(3)
C12 Si1 C11 109.6(4)
N1 Si1 C10 109.4(3)
C12 Si1 C10 108.4(4)
C11 Si1 C10 110.8(3)
N1 B1 Rh1 177.0(5)
B1 N1 Si1 159.5(5)
P3 C7 H7A 109.5
P3 C7 H7B 109.5
H7A C7 H7B 109.5
P3 C7 H7C 109.5
H7A C7 H7C 109.5
H7B C7 H7C 109.5
P2 C6 H6A 109.5
P2 C6 H6B 109.5
H6A C6 H6B 109.5
P2 C6 H6C 109.5
H6A C6 H6C 109.5
H6B C6 H6C 109.5
P3 C8 H8A 109.5
P3 C8 H8B 109.5
H8A C8 H8B 109.5
P3 C8 H8C 109.5
H8A C8 H8C 109.5
H8B C8 H8C 109.5
P3 C9 H9A 109.5
P3 C9 H9B 109.5
H9A C9 H9B 109.5
P3 C9 H9C 109.5
H9A C9 H9C 109.5
H9B C9 H9C 109.5
P1 C2 H2A 109.5
P1 C2 H2B 109.5
H2A C2 H2B 109.5
P1 C2 H2C 109.5
H2A C2 H2C 109.5
H2B C2 H2C 109.5
P2 C5 H5A 109.5
P2 C5 H5B 109.5
H5A C5 H5B 109.5
P2 C5 H5C 109.5
H5A C5 H5C 109.5
H5B C5 H5C 109.5
P2 C4 H4A 109.5
P2 C4 H4B 109.5
H4A C4 H4B 109.5
P2 C4 H4C 109.5
H4A C4 H4C 109.5
H4B C4 H4C 109.5
P1 C3 H3A 109.5
P1 C3 H3B 109.5
H3A C3 H3B 109.5
P1 C3 H3C 109.5
H3A C3 H3C 109.5
H3B C3 H3C 109.5
P1 C1 H1B 109.5
P1 C1 H1C 109.5
H1B C1 H1C 109.5
P1 C1 H1D 109.5
H1B C1 H1D 109.5
H1C C1 H1D 109.5
Si1 C10 H10A 109.5
Si1 C10 H10B 109.5
H10A C10 H10B 109.5
Si1 C10 H10C 109.5
H10A C10 H10C 109.5
H10B C10 H10C 109.5
Si1 C11 H11A 109.5
Si1 C11 H11B 109.5
H11A C11 H11B 109.5
Si1 C11 H11C 109.5
H11A C11 H11C 109.5
H11B C11 H11C 109.5
Si1 C12 H12A 109.5
Si1 C12 H12B 109.5
H12A C12 H12B 109.5
Si1 C12 H12C 109.5
H12A C12 H12C 109.5
H12B C12 H12C 109.5

loop_
_geom_bond_atom_site_label_1
_geom_bond_atom_site_label_2
_geom_bond_distance
Rh1 B1 1.956(6)
Rh1 P3 2.2526(11)
Rh1 P2 2.3461(11)
Rh1 P1 2.3508(12)
Rh1 Br2 2.5861(5)
Rh1 Br1 2.6226(5)
P3 C9 1.809(4)
P3 C8 1.813(5)
P3 C7 1.817(5)
P2 C5 1.804(5)
P2 C4 1.815(5)
P2 C6 1.818(5)
P1 C3 1.806(5)
P1 C1 1.821(5)
P1 C2 1.823(5)
Si1 N1 1.693(5)
Si1 C12 1.851(6)
Si1 C11 1.854(7)
Si1 C10 1.869(6)
B1 N1 1.255(7)
C7 H7A 0.9800
C7 H7B 0.9800
C7 H7C 0.9800
C6 H6A 0.9800
C6 H6B 0.9800
C6 H6C 0.9800
C8 H8A 0.9800
C8 H8B 0.9800
C8 H8C 0.9800
C9 H9A 0.9800
C9 H9B 0.9800
C9 H9C 0.9800
C2 H2A 0.9800
C2 H2B 0.9800
C2 H2C 0.9800
C5 H5A 0.9800
C5 H5B 0.9800
C5 H5C 0.9800
C4 H4A 0.9800
C4 H4B 0.9800
C4 H4C 0.9800
C3 H3A 0.9800
C3 H3B 0.9800
C3 H3C 0.9800
C1 H1B 0.9800
C1 H1C 0.9800
C1 H1D 0.9800
C10 H10A 0.9800
C10 H10B 0.9800
C10 H10C 0.9800
C11 H11A 0.9800
C11 H11B 0.9800
C11 H11C 0.9800
C12 H12A 0.9800
C12 H12B 0.9800
C12 H12C 0.9800

loop_
_geom_torsion_atom_site_label_1
_geom_torsion_atom_site_label_2
_geom_torsion_atom_site_label_3
_geom_torsion_atom_site_label_4
_geom_torsion
B1 Rh1 P3 C9 -177.4(3)
P2 Rh1 P3 C9 -85.38(19)
P1 Rh1 P3 C9 89.89(19)
Br2 Rh1 P3 C9 -173.9(2)
Br1 Rh1 P3 C9 1.79(19)
B1 Rh1 P3 C8 60.2(3)
P2 Rh1 P3 C8 152.2(2)
P1 Rh1 P3 C8 -32.5(2)
Br2 Rh1 P3 C8 63.6(2)
Br1 Rh1 P3 C8 -120.6(2)
B1 Rh1 P3 C7 -54.9(3)
P2 Rh1 P3 C7 37.1(2)
P1 Rh1 P3 C7 -147.6(2)
Br2 Rh1 P3 C7 -51.5(2)
Br1 Rh1 P3 C7 124.29(19)
B1 Rh1 P2 C5 2.9(3)
P3 Rh1 P2 C5 -81.5(2)
Br2 Rh1 P2 C5 83.8(2)
Br1 Rh1 P2 C5 179.7(2)
B1 Rh1 P2 C4 -116.0(3)
Br2 Rh1 P2 C4 -35.0(2)
Br1 Rh1 P2 C4 60.8(2)
B1 Rh1 P2 C6 129.0(3)
P3 Rh1 P2 C6 44.7(2)
Br2 Rh1 P2 C6 -150.0(2)
Br1 Rh1 P2 C6 -54.2(2)
B1 Rh1 P1 C3 111.6(3)
P3 Rh1 P1 C3 -164.0(2)
Br2 Rh1 P1 C3 30.6(2)
Br1 Rh1 P1 C3 -65.1(2)
B1 Rh1 P1 C1 -7.8(3)
P3 Rh1 P1 C1 76.6(2)
Br2 Rh1 P1 C1 -88.8(2)
Br1 Rh1 P1 C1 175.5(2)
B1 Rh1 P1 C2 -132.7(3)
P3 Rh1 P1 C2 -48.3(2)
Br2 Rh1 P1 C2 146.3(2)
Br1 Rh1 P1 C2 50.6(2)
C12 Si1 N1 B1 126.0(14)
C11 Si1 N1 B1 -114.0(14)
C10 Si1 N1 B1 7.5(15)
